data_7022327
loop_
_publ_author_name
'Weber, Lothar'
'Kahlert, Jan'
'B\"ohling, Lena'
'Brockhinke, Andreas'
'Stammler, Hans-Georg'
'Neumann, Beate'
'Harder, Rachel A.'
'Low, Paul J.'
'Fox, Mark A.'

_publ_section_title
;
 Electrochemical and spectroelectrochemical studies of
 C-benzodiazaborolyl-ortho-carboranes.
;
_journal_issue 6
_journal_name_full 'Dalton transactions (Cambridge, England : 2003)'
_journal_page_first 2266
_journal_page_last 2281
_journal_paper_doi 10.1039/c2dt32378h
_journal_volume 42
_journal_year 2013
_chemical_formula_moiety 'C24 H33 B11 N2'
_chemical_formula_sum 'C24 H33 B11 N2'
_chemical_formula_weight 468.43
_chemical_name_systematic ?
_space_group_IT_number 61
_symmetry_cell_setting orthorhombic
_symmetry_space_group_name_Hall '-P 2ac 2ab'
_symmetry_space_group_name_H-M 'P b c a'
_atom_sites_solution_hydrogens geom
_atom_sites_solution_primary direct
_atom_sites_solution_secondary difmap
_audit_creation_method SHELXL-97
_cell_angle_alpha 90.00
_cell_angle_beta 90.00
_cell_angle_gamma 90.00
_cell_formula_units_Z 8
_cell_length_a 8.94210(10)
_cell_length_b 18.1282(3)
_cell_length_c 32.8942(5)
_cell_measurement_reflns_used 87138
_cell_measurement_temperature 100(2)
_cell_measurement_theta_max 27.485
_cell_measurement_theta_min 2.910
_cell_volume 5332.29(13)
_computing_cell_refinement 'HKL Scalepack (Otwinowski & Minor 1997)'
_computing_data_collection 'Collect, Bruker AXS, 2004'
_computing_data_reduction 'Denzo and Scalepack (Otwinowski & Minor, 1997)'
_computing_molecular_graphics 'SHELXTL-PLUS (1990)'
_computing_publication_material 'SHELXL-97 (Sheldrick, 1997)'
_computing_structure_refinement 'SHELXL-97 (Sheldrick, 1997)'
_computing_structure_solution 'SHELXS-97 (Sheldrick, 1990)'
_diffrn_ambient_temperature 100(2)
_diffrn_measured_fraction_theta_full 0.998
_diffrn_measured_fraction_theta_max 0.998
_diffrn_measurement_device_type KappaCCD
_diffrn_measurement_method CCD
_diffrn_radiation_monochromator graphite
_diffrn_radiation_source 'fine-focus sealed tube'
_diffrn_radiation_type MoK\a
_diffrn_radiation_wavelength 0.71073
_diffrn_reflns_av_R_equivalents 0.055
_diffrn_reflns_av_sigmaI/netI 0.0473
_diffrn_reflns_limit_h_max 11
_diffrn_reflns_limit_h_min -11
_diffrn_reflns_limit_k_max 23
_diffrn_reflns_limit_k_min -23
_diffrn_reflns_limit_l_max 42
_diffrn_reflns_limit_l_min -42
_diffrn_reflns_number 40291
_diffrn_reflns_theta_full 27.48
_diffrn_reflns_theta_max 27.48
_diffrn_reflns_theta_min 2.92
_exptl_absorpt_coefficient_mu 0.061
_exptl_absorpt_correction_T_max 0.9951
_exptl_absorpt_correction_T_min 0.9818
_exptl_absorpt_correction_type multi-scan
_exptl_absorpt_process_details 'Denzo and Scalepack (Otwinowski & Minor, 1997)'
_exptl_crystal_colour Colourless
_exptl_crystal_density_diffrn 1.167
_exptl_crystal_density_method 'not measured'
_exptl_crystal_description fragment
_exptl_crystal_F_000 1968
_exptl_crystal_size_max 0.30
_exptl_crystal_size_mid 0.20
_exptl_crystal_size_min 0.08
_refine_diff_density_max 0.291
_refine_diff_density_min -0.227
_refine_diff_density_rms 0.042
_refine_ls_extinction_method none
_refine_ls_goodness_of_fit_ref 1.038
_refine_ls_hydrogen_treatment mixed
_refine_ls_matrix_type full
_refine_ls_number_parameters 377
_refine_ls_number_reflns 6108
_refine_ls_number_restraints 0
_refine_ls_restrained_S_all 1.038
_refine_ls_R_factor_all 0.0716
_refine_ls_R_factor_gt 0.0468
_refine_ls_shift/su_max 0.001
_refine_ls_shift/su_mean 0.000
_refine_ls_structure_factor_coef Fsqd
_refine_ls_weighting_details 'calc w=1/[\s^2^(Fo^2^)+(0.0524P)^2^+1.2750P] where P=(Fo^2^+2Fc^2^)/3'
_refine_ls_weighting_scheme calc
_refine_ls_wR_factor_gt 0.1076
_refine_ls_wR_factor_ref 0.1170
_reflns_number_gt 4475
_reflns_number_total 6108
_reflns_threshold_expression >2sigma(I)
_cod_data_source_file c2dt32378h.txt
_cod_data_source_block compound8
_cod_depositor_comments
;
The following automatic conversions were performed:

'_symmetry_cell_setting' value 'Orthorhombic' changed to
'orthorhombic' according to
/home/saulius/struct/CIF-dictionaries/cif_core.dic dictionary named
'cif_core.dic' version 2.4.2 from 2011-04-26.

Automatic conversion script
Id: cif_fix_values 1891 2012-01-12 08:04:46Z andrius 
;
_cod_database_code 7022327

loop_
_symmetry_equiv_pos_as_xyz
'x, y, z'
'-x+1/2, -y, z+1/2'
'x+1/2, -y+1/2, -z'
'-x, y+1/2, -z+1/2'
'-x, -y, -z'
'x-1/2, y, -z-1/2'
'-x-1/2, y-1/2, z'
'x, -y-1/2, z-1/2'

loop_
_atom_site_label
_atom_site_type_symbol
_atom_site_fract_x
_atom_site_fract_y
_atom_site_fract_z
_atom_site_U_iso_or_equiv
_atom_site_adp_type
_atom_site_occupancy
_atom_site_symmetry_multiplicity
_atom_site_calc_flag
_atom_site_refinement_flags
N1 N 0.33206(12) 0.51348(6) 0.37599(3) 0.0196(3) Uani 1 1 d .
N2 N 0.34486(12) 0.44067(6) 0.43324(3) 0.0182(2) Uani 1 1 d .
B1 B 0.39706(17) 0.44686(8) 0.39203(5) 0.0201(3) Uani 1 1 d .
B2 B 0.57079(18) 0.41127(9) 0.32073(5) 0.0242(4) Uani 1 1 d .
H2 H 0.5534(16) 0.4659(8) 0.3090(5) 0.022(4) Uiso 1 1 d .
B3 B 0.42430(19) 0.34527(9) 0.32706(6) 0.0269(4) Uani 1 1 d .
H3 H 0.3104(18) 0.3607(8) 0.3183(5) 0.034(4) Uiso 1 1 d .
B4 B 0.45775(19) 0.29795(9) 0.37330(6) 0.0251(4) Uani 1 1 d .
H4 H 0.3649(16) 0.2857(7) 0.3935(5) 0.023(4) Uiso 1 1 d .
B5 B 0.62547(18) 0.33499(8) 0.39499(6) 0.0228(4) Uani 1 1 d .
H5 H 0.6381(16) 0.3438(8) 0.4274(5) 0.028(4) Uiso 1 1 d .
B6 B 0.77364(18) 0.31298(9) 0.36118(6) 0.0255(4) Uani 1 1 d .
H6 H 0.8861(18) 0.3085(8) 0.3733(5) 0.033(4) Uiso 1 1 d .
B7 B 0.74141(18) 0.36141(9) 0.31518(5) 0.0258(4) Uani 1 1 d .
H7 H 0.8334(17) 0.3864(8) 0.2985(5) 0.029(4) Uiso 1 1 d .
B8 B 0.5741(2) 0.32663(10) 0.29323(6) 0.0308(4) Uani 1 1 d .
H8 H 0.5548(18) 0.3284(8) 0.2594(5) 0.037(4) Uiso 1 1 d .
B9 B 0.5043(2) 0.25550(10) 0.32631(6) 0.0313(4) Uani 1 1 d .
H9 H 0.4418(16) 0.2084(8) 0.3154(4) 0.025(4) Uiso 1 1 d .
B10 B 0.6280(2) 0.24896(9) 0.36865(6) 0.0296(4) Uani 1 1 d .
H10 H 0.6499(17) 0.1974(8) 0.3862(5) 0.031(4) Uiso 1 1 d .
B11 B 0.6994(2) 0.26596(10) 0.31892(6) 0.0321(4) Uani 1 1 d .
H11 H 0.7698(18) 0.2256(9) 0.3024(5) 0.039(5) Uiso 1 1 d .
C1 C 0.25053(14) 0.54765(7) 0.40722(4) 0.0186(3) Uani 1 1 d .
C2 C 0.25734(14) 0.50335(7) 0.44194(4) 0.0182(3) Uani 1 1 d .
C3 C 0.18266(15) 0.52264(7) 0.47724(4) 0.0206(3) Uani 1 1 d .
H3A H 0.1860 0.4921 0.5007 0.025 Uiso 1 1 calc R
C4 C 0.10223(15) 0.58859(7) 0.47712(5) 0.0235(3) Uani 1 1 d .
H4A H 0.0512 0.6037 0.5011 0.028 Uiso 1 1 calc R
C5 C 0.09545(15) 0.63274(8) 0.44248(5) 0.0240(3) Uani 1 1 d .
H5A H 0.0396 0.6773 0.4432 0.029 Uiso 1 1 calc R
C6 C 0.16872(14) 0.61287(7) 0.40684(4) 0.0215(3) Uani 1 1 d .
H6A H 0.1631 0.6427 0.3831 0.026 Uiso 1 1 calc R
C7 C 0.33317(15) 0.54681(7) 0.33638(4) 0.0214(3) Uani 1 1 d .
C8 C 0.42240(16) 0.60840(8) 0.32878(5) 0.0262(3) Uani 1 1 d .
H8A H 0.4819 0.6291 0.3498 0.031 Uiso 1 1 calc R
C9 C 0.42316(18) 0.63914(8) 0.29008(5) 0.0341(4) Uani 1 1 d .
H9A H 0.4835 0.6811 0.2846 0.041 Uiso 1 1 calc R
C10 C 0.33657(18) 0.60897(9) 0.25950(5) 0.0367(4) Uani 1 1 d .
H10A H 0.3401 0.6292 0.2329 0.044 Uiso 1 1 calc R
C11 C 0.24504(18) 0.54956(9) 0.26759(5) 0.0340(4) Uani 1 1 d .
H11A H 0.1837 0.5298 0.2467 0.041 Uiso 1 1 calc R
C12 C 0.24229(16) 0.51863(8) 0.30609(5) 0.0258(3) Uani 1 1 d .
H12 H 0.1781 0.4781 0.3117 0.031 Uiso 1 1 calc R
C13 C 0.36067(14) 0.38707(7) 0.46548(4) 0.0182(3) Uani 1 1 d .
C14 C 0.25568(15) 0.33132(7) 0.46972(5) 0.0228(3) Uani 1 1 d .
H14 H 0.1789 0.3255 0.4500 0.027 Uiso 1 1 calc R
C15 C 0.26317(16) 0.28387(8) 0.50293(5) 0.0262(3) Uani 1 1 d .
H15 H 0.1913 0.2456 0.5059 0.031 Uiso 1 1 calc R
C16 C 0.37491(16) 0.29219(7) 0.53166(5) 0.0255(3) Uani 1 1 d .
H16 H 0.3799 0.2596 0.5543 0.031 Uiso 1 1 calc R
C17 C 0.47951(16) 0.34800(7) 0.52746(4) 0.0237(3) Uani 1 1 d .
H17 H 0.5565 0.3537 0.5471 0.028 Uiso 1 1 calc R
C18 C 0.47181(15) 0.39572(7) 0.49446(4) 0.0208(3) Uani 1 1 d .
H18 H 0.5429 0.4344 0.4918 0.025 Uiso 1 1 calc R
C19 C 0.50062(15) 0.38967(7) 0.36828(4) 0.0210(3) Uani 1 1 d .
C20 C 0.69342(15) 0.39985(7) 0.36115(4) 0.0218(3) Uani 1 1 d .
C21 C 0.78052(15) 0.46849(8) 0.37816(5) 0.0238(3) Uani 1 1 d .
C22 C 0.92727(17) 0.44238(9) 0.39770(6) 0.0341(4) Uani 1 1 d .
H22A H 0.9905 0.4193 0.3770 0.051 Uiso 1 1 calc R
H22B H 0.9052 0.4064 0.4191 0.051 Uiso 1 1 calc R
H22C H 0.9797 0.4847 0.4095 0.051 Uiso 1 1 calc R
C23 C 0.69343(17) 0.51046(8) 0.41098(5) 0.0283(3) Uani 1 1 d .
H23A H 0.7565 0.5497 0.4222 0.042 Uiso 1 1 calc R
H23B H 0.6647 0.4763 0.4327 0.042 Uiso 1 1 calc R
H23C H 0.6034 0.5322 0.3990 0.042 Uiso 1 1 calc R
C24 C 0.81915(17) 0.52351(8) 0.34433(5) 0.0294(3) Uani 1 1 d .
H24A H 0.7268 0.5445 0.3332 0.044 Uiso 1 1 calc R
H24B H 0.8738 0.4980 0.3227 0.044 Uiso 1 1 calc R
H24C H 0.8815 0.5631 0.3555 0.044 Uiso 1 1 calc R

loop_
_atom_site_aniso_label
_atom_site_aniso_U_11
_atom_site_aniso_U_22
_atom_site_aniso_U_33
_atom_site_aniso_U_23
_atom_site_aniso_U_13
_atom_site_aniso_U_12
N1 0.0196(6) 0.0202(5) 0.0189(6) 0.0009(5) -0.0001(5) 0.0002(5)
N2 0.0178(5) 0.0174(5) 0.0195(7) 0.0006(4) -0.0006(5) 0.0013(4)
B1 0.0172(7) 0.0199(7) 0.0232(9) 0.0005(6) -0.0021(6) -0.0028(6)
B2 0.0242(8) 0.0285(8) 0.0200(9) -0.0022(7) 0.0003(7) 0.0007(7)
B3 0.0249(8) 0.0298(9) 0.0261(10) -0.0072(7) 0.0001(7) -0.0054(7)
B4 0.0243(8) 0.0181(7) 0.0328(10) -0.0028(7) 0.0027(7) -0.0023(6)
B5 0.0216(8) 0.0202(8) 0.0267(10) 0.0008(6) 0.0018(7) 0.0022(6)
B6 0.0217(8) 0.0222(8) 0.0328(10) -0.0012(7) 0.0038(7) 0.0033(7)
B7 0.0237(8) 0.0273(8) 0.0262(10) -0.0038(7) 0.0050(7) -0.0017(7)
B8 0.0294(9) 0.0340(9) 0.0290(11) -0.0095(8) 0.0024(8) -0.0027(8)
B9 0.0282(9) 0.0289(9) 0.0368(11) -0.0106(8) 0.0035(8) -0.0019(7)
B10 0.0279(9) 0.0208(8) 0.0400(11) -0.0044(7) 0.0064(8) 0.0010(7)
B11 0.0291(9) 0.0298(9) 0.0375(12) -0.0087(8) 0.0069(8) 0.0002(7)
C1 0.0155(6) 0.0191(6) 0.0214(8) -0.0018(5) -0.0009(6) -0.0023(5)
C2 0.0152(6) 0.0163(6) 0.0232(8) -0.0012(5) -0.0024(5) -0.0014(5)
C3 0.0198(7) 0.0210(7) 0.0211(8) 0.0004(5) -0.0013(6) -0.0024(5)
C4 0.0209(7) 0.0230(7) 0.0265(8) -0.0047(6) 0.0027(6) 0.0002(6)
C5 0.0216(7) 0.0183(6) 0.0321(9) -0.0019(6) -0.0014(6) 0.0028(6)
C6 0.0199(7) 0.0194(7) 0.0251(8) 0.0027(5) -0.0026(6) -0.0007(5)
C7 0.0195(6) 0.0223(7) 0.0223(8) 0.0029(5) 0.0012(6) 0.0039(5)
C8 0.0227(7) 0.0252(7) 0.0307(9) 0.0037(6) -0.0018(6) 0.0005(6)
C9 0.0323(8) 0.0290(8) 0.0409(11) 0.0133(7) 0.0049(8) -0.0012(7)
C10 0.0416(9) 0.0439(9) 0.0246(9) 0.0122(7) 0.0012(8) 0.0048(8)
C11 0.0343(8) 0.0434(9) 0.0242(9) 0.0020(7) -0.0060(7) 0.0032(7)
C12 0.0229(7) 0.0288(7) 0.0257(8) 0.0015(6) -0.0013(6) 0.0000(6)
C13 0.0189(6) 0.0173(6) 0.0183(8) 0.0000(5) 0.0022(5) 0.0019(5)
C14 0.0201(7) 0.0245(7) 0.0239(8) -0.0019(6) -0.0017(6) -0.0019(6)
C15 0.0271(7) 0.0214(7) 0.0303(9) 0.0019(6) 0.0035(6) -0.0045(6)
C16 0.0305(8) 0.0218(7) 0.0243(8) 0.0048(6) 0.0033(6) 0.0036(6)
C17 0.0226(7) 0.0260(7) 0.0225(8) 0.0000(6) -0.0028(6) 0.0032(6)
C18 0.0203(7) 0.0183(6) 0.0237(8) -0.0008(5) 0.0011(6) -0.0007(5)
C19 0.0186(6) 0.0213(6) 0.0232(8) -0.0007(5) 0.0007(6) -0.0016(5)
C20 0.0182(6) 0.0226(7) 0.0245(8) 0.0003(6) 0.0020(6) -0.0008(5)
C21 0.0215(7) 0.0245(7) 0.0255(8) -0.0002(6) -0.0003(6) -0.0046(6)
C22 0.0245(7) 0.0320(8) 0.0457(11) 0.0011(7) -0.0059(7) -0.0043(7)
C23 0.0280(7) 0.0275(7) 0.0294(9) -0.0051(6) 0.0000(7) -0.0070(6)
C24 0.0316(8) 0.0264(7) 0.0302(9) 0.0000(6) 0.0026(7) -0.0058(6)

loop_
_atom_type_symbol
_atom_type_description
_atom_type_scat_dispersion_real
_atom_type_scat_dispersion_imag
_atom_type_scat_source
C C 0.0033 0.0016 'International Tables Vol C Tables 4.2.6.8 and 6.1.1.4'
H H 0.0000 0.0000 'International Tables Vol C Tables 4.2.6.8 and 6.1.1.4'
N N 0.0061 0.0033 'International Tables Vol C Tables 4.2.6.8 and 6.1.1.4'
B B 0.0013 0.0007 'International Tables Vol C Tables 4.2.6.8 and 6.1.1.4'

loop_
_geom_angle_atom_site_label_1
_geom_angle_atom_site_label_2
_geom_angle_atom_site_label_3
_geom_angle
C1 N1 C7 118.81(11)
C1 N1 B1 108.15(12)
C7 N1 B1 133.02(12)
C2 N2 B1 107.98(11)
C2 N2 C13 116.58(11)
B1 N2 C13 135.44(11)
N2 B1 N1 106.25(12)
N2 B1 C19 126.84(12)
N1 B1 C19 126.87(14)
C19 B2 C20 60.64(9)
C19 B2 B8 105.67(12)
C20 B2 B8 106.00(12)
C19 B2 B7 106.75(12)
C20 B2 B7 58.49(9)
B8 B2 B7 59.80(10)
C19 B2 B3 58.47(9)
C20 B2 B3 107.11(12)
B8 B2 B3 59.63(10)
B7 B2 B3 107.46(12)
C19 B2 H2 118.8(8)
C20 B2 H2 118.5(8)
B8 B2 H2 127.8(8)
B7 B2 H2 123.6(8)
B3 B2 H2 123.6(8)
C19 B3 B4 58.81(9)
C19 B3 B8 106.52(12)
B4 B3 B8 108.59(13)
C19 B3 B9 106.26(12)
B4 B3 B9 60.05(10)
B8 B3 B9 60.87(10)
C19 B3 B2 59.13(9)
B4 B3 B2 107.49(12)
B8 B3 B2 60.05(9)
B9 B3 B2 108.45(12)
C19 B3 H3 117.3(8)
B4 B3 H3 120.5(9)
B8 B3 H3 125.8(9)
B9 B3 H3 127.2(8)
B2 B3 H3 118.7(8)
C19 B4 B10 106.62(11)
C19 B4 B3 59.03(9)
B10 B4 B3 108.30(13)
C19 B4 B9 106.49(12)
B10 B4 B9 60.38(10)
B3 B4 B9 60.14(10)
C19 B4 B5 59.18(9)
B10 B4 B5 60.14(9)
B3 B4 B5 107.56(12)
B9 B4 B5 108.23(12)
C19 B4 H4 115.4(7)
B10 B4 H4 127.4(7)
B3 B4 H4 119.7(8)
B9 B4 H4 128.5(8)
B5 B4 H4 118.3(8)
C20 B5 C19 60.72(8)
C20 B5 B6 59.16(9)
C19 B5 B6 106.97(12)
C20 B5 B10 106.09(12)
C19 B5 B10 105.19(12)
B6 B5 B10 59.32(9)
C20 B5 B4 107.02(12)
C19 B5 B4 58.19(9)
B6 B5 B4 106.93(12)
B10 B5 B4 59.32(9)
C20 B5 H5 119.8(8)
C19 B5 H5 118.8(8)
B6 B5 H5 124.9(8)
B10 B5 H5 127.2(8)
B4 B5 H5 122.3(8)
C20 B6 B11 106.49(12)
C20 B6 B10 107.05(11)
B11 B6 B10 60.81(10)
C20 B6 B7 58.77(9)
B11 B6 B7 60.30(10)
B10 B6 B7 108.97(13)
C20 B6 B5 59.10(9)
B11 B6 B5 108.78(12)
B10 B6 B5 60.59(9)
B7 B6 B5 107.58(11)
C20 B6 H6 116.9(8)
B11 B6 H6 127.1(8)
B10 B6 H6 125.8(8)
B7 B6 H6 120.1(8)
B5 B6 H6 118.5(9)
C20 B7 B6 59.37(9)
C20 B7 B11 106.33(12)
B6 B7 B11 59.50(10)
C20 B7 B8 106.92(12)
B6 B7 B8 107.94(12)
B11 B7 B8 60.27(10)
C20 B7 B2 59.39(9)
B6 B7 B2 107.62(12)
B11 B7 B2 107.82(12)
B8 B7 B2 60.06(9)
C20 B7 H7 117.6(8)
B6 B7 H7 120.9(8)
B11 B7 H7 127.0(8)
B8 B7 H7 125.4(8)
B2 B7 H7 119.2(8)
B3 B8 B7 108.27(12)
B3 B8 B2 60.32(10)
B7 B8 B2 60.14(9)
B3 B8 B11 107.14(13)
B7 B8 B11 59.81(10)
B2 B8 B11 107.52(13)
B3 B8 B9 59.67(10)
B7 B8 B9 107.51(13)
B2 B8 B9 107.72(13)
B11 B8 B9 59.29(10)
B3 B8 H8 119.9(8)
B7 B8 H8 121.4(8)
B2 B8 H8 118.3(8)
B11 B8 H8 125.6(8)
B9 B8 H8 124.4(8)
B11 B9 B4 107.67(13)
B11 B9 B3 107.46(12)
B4 B9 B3 59.81(10)
B11 B9 B10 60.19(11)
B4 B9 B10 59.62(10)
B3 B9 B10 107.44(12)
B11 B9 B8 59.90(10)
B4 B9 B8 107.29(12)
B3 B9 B8 59.46(10)
B10 B9 B8 107.74(12)
B11 B9 H9 123.2(8)
B4 B9 H9 120.7(8)
B3 B9 H9 121.3(8)
B10 B9 H9 121.8(8)
B8 B9 H9 123.0(8)
B6 B10 B4 108.51(11)
B6 B10 B11 59.57(10)
B4 B10 B11 107.50(13)
B6 B10 B9 107.83(13)
B4 B10 B9 60.00(10)
B11 B10 B9 59.60(11)
B6 B10 B5 60.09(9)
B4 B10 B5 60.54(9)
B11 B10 B5 107.41(12)
B9 B10 B5 108.26(12)
B6 B10 H10 119.6(8)
B4 B10 H10 121.8(8)
B11 B10 H10 123.8(8)
B9 B10 H10 124.6(8)
B5 B10 H10 118.9(8)
B6 B11 B9 108.35(13)
B6 B11 B7 60.20(10)
B9 B11 B7 108.80(12)
B6 B11 B10 59.61(10)
B9 B11 B10 60.21(10)
B7 B11 B10 107.94(12)
B6 B11 B8 108.21(12)
B9 B11 B8 60.80(11)
B7 B11 B8 59.92(10)
B10 B11 B8 108.46(12)
B6 B11 H11 119.5(9)
B9 B11 H11 123.8(8)
B7 B11 H11 119.4(8)
B10 B11 H11 122.6(9)
B8 B11 H11 122.2(9)
C6 C1 C2 121.27(12)
C6 C1 N1 129.93(13)
C2 C1 N1 108.77(11)
C3 C2 C1 121.28(12)
C3 C2 N2 129.94(12)
C1 C2 N2 108.76(12)
C2 C3 C4 117.56(13)
C2 C3 H3A 121.2
C4 C3 H3A 121.2
C5 C4 C3 121.12(13)
C5 C4 H4A 119.4
C3 C4 H4A 119.4
C6 C5 C4 121.33(13)
C6 C5 H5A 119.3
C4 C5 H5A 119.3
C1 C6 C5 117.42(13)
C1 C6 H6A 121.3
C5 C6 H6A 121.3
C12 C7 C8 120.15(14)
C12 C7 N1 119.60(12)
C8 C7 N1 120.23(13)
C9 C8 C7 119.21(14)
C9 C8 H8A 120.4
C7 C8 H8A 120.4
C10 C9 C8 120.34(14)
C10 C9 H9A 119.8
C8 C9 H9A 119.8
C11 C10 C9 120.09(15)
C11 C10 H10A 120.0
C9 C10 H10A 120.0
C10 C11 C12 120.22(15)
C10 C11 H11A 119.9
C12 C11 H11A 119.9
C7 C12 C11 119.90(14)
C7 C12 H12 120.0
C11 C12 H12 120.0
C18 C13 C14 119.93(13)
C18 C13 N2 119.92(11)
C14 C13 N2 119.84(12)
C13 C14 C15 119.79(13)
C13 C14 H14 120.1
C15 C14 H14 120.1
C16 C15 C14 120.22(13)
C16 C15 H15 119.9
C14 C15 H15 119.9
C15 C16 C17 119.96(13)
C15 C16 H16 120.0
C17 C16 H16 120.0
C16 C17 C18 119.95(13)
C16 C17 H17 120.0
C18 C17 H17 120.0
C13 C18 C17 120.15(12)
C13 C18 H18 119.9
C17 C18 H18 119.9
B1 C19 B4 116.97(11)
B1 C19 B3 117.42(11)
B4 C19 B3 62.16(10)
B1 C19 B2 120.42(11)
B4 C19 B2 112.82(11)
B3 C19 B2 62.40(9)
B1 C19 B5 119.85(12)
B4 C19 B5 62.63(9)
B3 C19 B5 112.85(11)
B2 C19 B5 110.75(11)
B1 C19 C20 124.69(11)
B4 C19 C20 109.61(10)
B3 C19 C20 109.58(11)
B2 C19 C20 59.84(9)
B5 C19 C20 59.56(8)
C21 C20 B7 120.70(11)
C21 C20 B5 118.91(12)
B7 C20 B5 112.22(11)
C21 C20 B6 121.00(11)
B7 C20 B6 61.85(10)
B5 C20 B6 61.74(9)
C21 C20 B2 119.44(11)
B7 C20 B2 62.12(9)
B5 C20 B2 110.62(11)
B6 C20 B2 111.77(11)
C21 C20 C19 121.63(11)
B7 C20 C19 108.72(11)
B5 C20 C19 59.72(8)
B6 C20 C19 108.20(10)
B2 C20 C19 59.52(9)
C23 C21 C24 107.61(12)
C23 C21 C22 107.00(13)
C24 C21 C22 108.16(12)
C23 C21 C20 113.08(11)
C24 C21 C20 111.61(12)
C22 C21 C20 109.18(11)
C21 C22 H22A 109.5
C21 C22 H22B 109.5
H22A C22 H22B 109.5
C21 C22 H22C 109.5
H22A C22 H22C 109.5
H22B C22 H22C 109.5
C21 C23 H23A 109.5
C21 C23 H23B 109.5
H23A C23 H23B 109.5
C21 C23 H23C 109.5
H23A C23 H23C 109.5
H23B C23 H23C 109.5
C21 C24 H24A 109.5
C21 C24 H24B 109.5
H24A C24 H24B 109.5
C21 C24 H24C 109.5
H24A C24 H24C 109.5
H24B C24 H24C 109.5

loop_
_geom_bond_atom_site_label_1
_geom_bond_atom_site_label_2
_geom_bond_distance
N1 C1 1.4037(17)
N1 C7 1.4362(18)
N1 B1 1.4404(19)
N2 C2 1.4091(16)
N2 B1 1.438(2)
N2 C13 1.4454(17)
B1 C19 1.595(2)
B2 C19 1.730(2)
B2 C20 1.736(2)
B2 B8 1.781(2)
B2 B7 1.783(2)
B2 B3 1.786(2)
B2 H2 1.074(14)
B3 C19 1.718(2)
B3 B4 1.772(3)
B3 B8 1.774(2)
B3 B9 1.778(2)
B3 H3 1.095(16)
B4 C19 1.714(2)
B4 B10 1.769(2)
B4 B9 1.776(3)
B4 B5 1.791(2)
B4 H4 1.085(15)
B5 C20 1.729(2)
B5 C19 1.732(2)
B5 B6 1.775(2)
B5 B10 1.784(2)
B5 H5 1.085(16)
B6 C20 1.730(2)
B6 B11 1.761(3)
B6 B10 1.761(2)
B6 B7 1.773(3)
B6 H6 1.085(16)
B7 C20 1.720(2)
B7 B11 1.775(2)
B7 B8 1.777(2)
B7 H7 1.087(16)
B8 B11 1.783(3)
B8 B9 1.799(3)
B8 H8 1.127(17)
B9 B11 1.772(3)
B9 B10 1.783(3)
B9 H9 1.081(15)
B10 B11 1.783(3)
B10 H10 1.116(15)
B11 H11 1.108(17)
C1 C6 1.3904(18)
C1 C2 1.3975(19)
C2 C3 1.3844(19)
C3 C4 1.3952(19)
C3 H3A 0.9500
C4 C5 1.394(2)
C4 H4A 0.9500
C5 C6 1.391(2)
C5 H5A 0.9500
C6 H6A 0.9500
C7 C12 1.384(2)
C7 C8 1.3949(19)
C8 C9 1.390(2)
C8 H8A 0.9500
C9 C10 1.382(2)
C9 H9A 0.9500
C10 C11 1.379(2)
C10 H10A 0.9500
C11 C12 1.385(2)
C11 H11A 0.9500
C12 H12 0.9500
C13 C18 1.3859(19)
C13 C14 1.3864(18)
C14 C15 1.392(2)
C14 H14 0.9500
C15 C16 1.384(2)
C15 H15 0.9500
C16 C17 1.385(2)
C16 H16 0.9500
C17 C18 1.3898(19)
C17 H17 0.9500
C18 H18 0.9500
C19 C20 1.7497(19)
C20 C21 1.5710(19)
C21 C23 1.533(2)
C21 C24 1.534(2)
C21 C22 1.536(2)
C22 H22A 0.9800
C22 H22B 0.9800
C22 H22C 0.9800
C23 H23A 0.9800
C23 H23B 0.9800
C23 H23C 0.9800
C24 H24A 0.9800
C24 H24B 0.9800
C24 H24C 0.9800
